data_7023186
loop_
_publ_author_name
'Zhang, Dao'
'Zhou, Sen'
'Li, Zhiming'
'Wang, Quanrui'
'Weng, Linhong'

_publ_section_title
;
 Direct synthesis of cis-dihalido-bis(NHC) complex of nickel(II) and
 catalytic application in olefin addition polymerization: effect of
 halogen co-ligands and density functional theory study.
;
_journal_issue 33
_journal_name_full 'Dalton transactions (Cambridge, England : 2003)'
_journal_page_first 12020
_journal_page_last 12030
_journal_paper_doi 10.1039/c3dt50957e
_journal_volume 42
_journal_year 2013
_chemical_formula_sum 'C40 H46 Br2 N6 Ni'
_chemical_formula_weight 829.36
_chemical_name_systematic
; 
 ? 
;
_space_group_crystal_system monoclinic
_space_group_IT_number 14
_space_group_name_Hall '-P 2yn'
_space_group_name_H-M_alt 'P 1 21/n 1'
_symmetry_space_group_name_Hall '-P 2yn'
_symmetry_space_group_name_H-M 'P 1 21/n 1'
_atom_sites_solution_hydrogens mixed
_audit_creation_method SHELXL-2013
_cell_angle_alpha 90
_cell_angle_beta 91.024(5)
_cell_angle_gamma 90
_cell_formula_units_Z 2
_cell_length_a 8.573(3)
_cell_length_b 15.870(6)
_cell_length_c 14.351(5)
_cell_measurement_reflns_used 797
_cell_measurement_temperature 293(2)
_cell_measurement_theta_max 24.317
_cell_measurement_theta_min 2.567
_cell_volume 1952.2(12)
_computing_cell_refinement 'Bruker SMART'
_computing_data_collection 'Bruker SMART'
_computing_data_reduction 'Bruker SHELXTL'
_computing_molecular_graphics 'Bruker SHELXTL'
_computing_publication_material 'Bruker SHELXTL'
_computing_structure_refinement 'SHELXL-2013 (Sheldrick, 2013)'
_computing_structure_solution 'Bruker SHELXTL'
_diffrn_ambient_temperature 293(2)
_diffrn_measured_fraction_theta_full 1.000
_diffrn_measured_fraction_theta_max 0.999
_diffrn_measurement_device_type 'CCD area detector'
_diffrn_measurement_method 'phi and omega scans'
_diffrn_radiation_type MoK\a
_diffrn_radiation_wavelength 0.71073
_diffrn_reflns_av_R_equivalents 0.0414
_diffrn_reflns_av_unetI/netI 0.0537
_diffrn_reflns_Laue_measured_fraction_full 1.000
_diffrn_reflns_Laue_measured_fraction_max 0.999
_diffrn_reflns_limit_h_max 10
_diffrn_reflns_limit_h_min -5
_diffrn_reflns_limit_k_max 19
_diffrn_reflns_limit_k_min -19
_diffrn_reflns_limit_l_max 17
_diffrn_reflns_limit_l_min -17
_diffrn_reflns_number 8928
_diffrn_reflns_point_group_measured_fraction_full 1.000
_diffrn_reflns_point_group_measured_fraction_max 0.999
_diffrn_reflns_theta_full 25.242
_diffrn_reflns_theta_max 26.299
_diffrn_reflns_theta_min 1.913
_exptl_absorpt_coefficient_mu 2.579
_exptl_absorpt_correction_T_max 1.000000
_exptl_absorpt_correction_T_min 0.673550
_exptl_absorpt_correction_type multi-scan
_exptl_crystal_colour red
_exptl_crystal_density_diffrn 1.411
_exptl_crystal_description block
_exptl_crystal_F_000 852
_exptl_crystal_size_max 0.150
_exptl_crystal_size_mid 0.130
_exptl_crystal_size_min 0.120
_refine_diff_density_max 0.525
_refine_diff_density_min -0.233
_refine_diff_density_rms 0.056
_refine_ls_extinction_method none
_refine_ls_goodness_of_fit_ref 0.857
_refine_ls_hydrogen_treatment mixed
_refine_ls_matrix_type full
_refine_ls_number_parameters 231
_refine_ls_number_reflns 3961
_refine_ls_number_restraints 0
_refine_ls_restrained_S_all 0.857
_refine_ls_R_factor_all 0.0559
_refine_ls_R_factor_gt 0.0341
_refine_ls_shift/su_max 0.000
_refine_ls_shift/su_mean 0.000
_refine_ls_structure_factor_coef Fsqd
_refine_ls_weighting_details
; 
 w=1/[\s^2^(Fo^2^)+(0.0334P)^2^] 
 where P=(Fo^2^+2Fc^2^)/3 
;
_refine_ls_weighting_scheme calc
_refine_ls_wR_factor_gt 0.0684
_refine_ls_wR_factor_ref 0.0715
_reflns_Friedel_coverage 0.000
_reflns_number_gt 2598
_reflns_number_total 3961
_reflns_threshold_expression 'I > 2\s(I)'
_cod_data_source_file c3dt50957e.txt
_cod_data_source_block a00919a
_cod_database_code 7023186
_shelx_space_group_comment
; 
The symmetry employed for this shelxl refinement is uniquely defined 
by the following loop, which should always be used as a source of 
symmetry information in preference to the above space-group names. 
They are only intended as comments. 
;
_shelx_estimated_absorpt_t_min 0.698
_shelx_estimated_absorpt_t_max 0.747
_shelxl_version_number 2013-2

loop_
_space_group_symop_operation_xyz
'x, y, z'
'-x+1/2, y+1/2, -z+1/2'
'-x, -y, -z'
'x-1/2, -y-1/2, z-1/2'

loop_
_atom_site_label
_atom_site_type_symbol
_atom_site_fract_x
_atom_site_fract_y
_atom_site_fract_z
_atom_site_U_iso_or_equiv
_atom_site_adp_type
_atom_site_occupancy
_atom_site_site_symmetry_order
_atom_site_calc_flag
_atom_site_refinement_flags_posn
_atom_site_refinement_flags_adp
_atom_site_refinement_flags_occupancy
Ni1 Ni 0.0000 0.5000 0.5000 0.04228(13) Uani 1 2 d S . P
Br1 Br 0.22276(3) 0.58104(2) 0.52617(2) 0.06203(12) Uani 1 1 d . . .
C1 C 0.0665(3) 0.42799(14) 0.59956(16) 0.0412(6) Uani 1 1 d . . .
C2 C 0.1001(3) 0.36536(17) 0.73894(18) 0.0561(7) Uani 1 1 d . . .
H2 H 0.0865 0.3515 0.8012 0.067 Uiso 1 1 calc R U .
C3 C 0.2051(3) 0.33287(17) 0.68217(18) 0.0551(7) Uani 1 1 d . . .
H3 H 0.2791 0.2920 0.6973 0.066 Uiso 1 1 calc R U .
C4 C 0.2780(3) 0.35429(17) 0.51353(17) 0.0517(7) Uani 1 1 d . . .
H5A H 0.3788 0.3814 0.5213 0.062 Uiso 1 1 calc R U .
H5B H 0.2263 0.3789 0.4594 0.062 Uiso 1 1 calc R U .
C5 C 0.3020(3) 0.26205(17) 0.49675(17) 0.0478(6) Uani 1 1 d . . .
C6 C 0.4505(3) 0.22828(18) 0.50374(18) 0.0548(7) Uani 1 1 d . . .
H10 H 0.5337 0.2636 0.5191 0.066 Uiso 1 1 calc R U .
C7 C 0.4791(4) 0.14384(19) 0.48861(19) 0.0629(8) Uani 1 1 d . . .
H12 H 0.5799 0.1224 0.4930 0.076 Uiso 1 1 calc R U .
C8 C 0.3554(4) 0.09222(19) 0.4669(2) 0.0676(8) Uani 1 1 d . . .
H17 H 0.3727 0.0350 0.4573 0.081 Uiso 1 1 calc R U .
C9 C 0.2072(4) 0.1235(2) 0.4593(2) 0.0667(8) Uani 1 1 d . . .
H15 H 0.1252 0.0872 0.4447 0.080 Uiso 1 1 calc R U .
C10 C 0.1768(3) 0.20880(18) 0.47292(18) 0.0538(7) Uani 1 1 d . . .
C11 C -0.1039(4) 0.1898(2) 0.4359(3) 0.1063(13) Uani 1 1 d . . .
H19A H -0.0813 0.1593 0.3800 0.159 Uiso 1 1 calc R U .
H19B H -0.1923 0.2258 0.4249 0.159 Uiso 1 1 calc R U .
H19C H -0.1270 0.1507 0.4848 0.159 Uiso 1 1 calc R U .
C12 C -0.1157(3) 0.47258(15) 0.72110(16) 0.0435(6) Uani 1 1 d . . .
C13 C -0.0914(3) 0.55488(16) 0.75033(17) 0.0492(7) Uani 1 1 d . . .
C14 C -0.2214(3) 0.60224(17) 0.7736(2) 0.0628(8) Uani 1 1 d . . .
H9 H -0.2073 0.6576 0.7933 0.075 Uiso 1 1 calc R U .
C15 C -0.3702(4) 0.56984(19) 0.7684(2) 0.0671(8) Uani 1 1 d . . .
C16 C -0.3882(3) 0.48632(19) 0.7439(2) 0.0625(8) Uani 1 1 d . . .
H16 H -0.4879 0.4632 0.7424 0.075 Uiso 1 1 calc R U .
C17 C -0.2629(3) 0.43593(16) 0.72148(17) 0.0505(7) Uani 1 1 d . . .
C18 C 0.0688(3) 0.5920(2) 0.7599(2) 0.0748(9) Uani 1 1 d . . .
H18A H 0.1381 0.5513 0.7879 0.112 Uiso 1 1 calc R U .
H18B H 0.0651 0.6413 0.7985 0.112 Uiso 1 1 calc R U .
H18C H 0.1060 0.6071 0.6994 0.112 Uiso 1 1 calc R U .
C19 C -0.5117(4) 0.6242(2) 0.7897(3) 0.1061(13) Uani 1 1 d . . .
H20A H -0.5533 0.6476 0.7329 0.159 Uiso 1 1 calc R U .
H20B H -0.4811 0.6689 0.8312 0.159 Uiso 1 1 calc R U .
H20C H -0.5899 0.5902 0.8186 0.159 Uiso 1 1 calc R U .
C20 C -0.2863(4) 0.34269(17) 0.7021(2) 0.0715(9) Uani 1 1 d . . .
H11A H -0.2633 0.3110 0.7577 0.107 Uiso 1 1 calc R U .
H11B H -0.2178 0.3253 0.6536 0.107 Uiso 1 1 calc R U .
H11C H -0.3925 0.3328 0.6828 0.107 Uiso 1 1 calc R U .
H1 H 0.016(3) 0.2917(17) 0.4742(17) 0.054(9) Uiso 1 1 d . . .
N1 N 0.0148(2) 0.42375(12) 0.68776(13) 0.0437(5) Uani 1 1 d . . .
N2 N 0.1836(2) 0.37107(12) 0.59693(13) 0.0441(5) Uani 1 1 d . . .
N3 N 0.0288(3) 0.2399(2) 0.4629(2) 0.0787(8) Uani 1 1 d . . .

loop_
_atom_site_aniso_label
_atom_site_aniso_U_11
_atom_site_aniso_U_22
_atom_site_aniso_U_33
_atom_site_aniso_U_23
_atom_site_aniso_U_13
_atom_site_aniso_U_12
Ni1 0.0422(3) 0.0437(3) 0.0409(2) 0.0046(2) 0.0025(2) 0.0053(2)
Br1 0.05455(19) 0.0647(2) 0.0666(2) 0.01028(15) -0.00477(14) -0.00816(15)
C1 0.0396(14) 0.0393(14) 0.0447(14) -0.0008(11) 0.0009(11) 0.0008(12)
C2 0.0672(19) 0.0601(18) 0.0411(14) 0.0071(13) 0.0005(14) 0.0155(15)
C3 0.0603(18) 0.0566(16) 0.0482(15) 0.0091(14) -0.0018(14) 0.0168(14)
C4 0.0476(15) 0.0591(18) 0.0489(15) 0.0054(13) 0.0099(13) 0.0048(13)
C5 0.0482(16) 0.0541(16) 0.0413(14) -0.0028(12) 0.0071(12) 0.0061(14)
C6 0.0489(16) 0.0604(18) 0.0554(17) -0.0032(14) 0.0091(13) 0.0062(14)
C7 0.061(2) 0.065(2) 0.0631(18) 0.0012(15) 0.0084(16) 0.0176(17)
C8 0.088(2) 0.0523(18) 0.0627(19) -0.0051(15) 0.0099(17) 0.0115(19)
C9 0.067(2) 0.067(2) 0.067(2) -0.0144(16) -0.0017(16) -0.0018(17)
C10 0.0524(17) 0.0607(18) 0.0484(16) -0.0064(13) 0.0021(13) 0.0081(15)
C11 0.055(2) 0.103(3) 0.159(4) -0.035(3) -0.027(2) -0.003(2)
C12 0.0465(15) 0.0447(15) 0.0392(13) 0.0007(11) 0.0026(12) 0.0054(12)
C13 0.0507(17) 0.0487(16) 0.0484(15) -0.0060(12) 0.0053(13) -0.0005(13)
C14 0.067(2) 0.0463(17) 0.075(2) -0.0134(14) 0.0068(17) 0.0033(15)
C15 0.0538(18) 0.065(2) 0.082(2) -0.0092(17) 0.0061(16) 0.0124(17)
C16 0.0472(16) 0.069(2) 0.0714(19) -0.0052(16) 0.0051(15) -0.0052(16)
C17 0.0564(17) 0.0475(16) 0.0477(15) -0.0002(12) 0.0079(14) -0.0051(14)
C18 0.062(2) 0.082(2) 0.081(2) -0.0265(18) 0.0097(17) -0.0182(17)
C19 0.071(2) 0.098(3) 0.150(4) -0.028(3) 0.005(2) 0.031(2)
C20 0.085(2) 0.0562(18) 0.074(2) -0.0105(16) 0.0182(17) -0.0194(17)
N1 0.0452(12) 0.0471(12) 0.0389(11) 0.0015(10) 0.0040(10) 0.0090(10)
N2 0.0453(12) 0.0449(12) 0.0421(12) -0.0002(10) 0.0035(10) 0.0099(10)
N3 0.0544(17) 0.0691(19) 0.112(2) -0.0231(17) -0.0130(15) 0.0036(15)

loop_
_atom_type_symbol
_atom_type_description
_atom_type_scat_dispersion_real
_atom_type_scat_dispersion_imag
_atom_type_scat_source
C C 0.0033 0.0016 'International Tables Vol C Tables 4.2.6.8 and 6.1.1.4'
H H 0.0000 0.0000 'International Tables Vol C Tables 4.2.6.8 and 6.1.1.4'
N N 0.0061 0.0033 'International Tables Vol C Tables 4.2.6.8 and 6.1.1.4'
Ni Ni 0.3393 1.1124 'International Tables Vol C Tables 4.2.6.8 and 6.1.1.4'
Br Br -0.2901 2.4595 'International Tables Vol C Tables 4.2.6.8 and 6.1.1.4'

loop_
_geom_angle_atom_site_label_1
_geom_angle_atom_site_label_2
_geom_angle_atom_site_label_3
_geom_angle
_geom_angle_site_symmetry_1
_geom_angle_site_symmetry_3
C1 Ni1 C1 180.0 . 3_566
C1 Ni1 Br1 91.33(7) . 3_566
C1 Ni1 Br1 88.67(7) 3_566 3_566
C1 Ni1 Br1 88.67(7) . .
C1 Ni1 Br1 91.33(7) 3_566 .
Br1 Ni1 Br1 180.000(12) 3_566 .
N1 C1 N2 104.43(19) . .
N1 C1 Ni1 129.27(17) . .
N2 C1 Ni1 126.25(18) . .
C3 C2 N1 107.0(2) . .
C3 C2 H2 126.5 . .
N1 C2 H2 126.5 . .
C2 C3 N2 107.0(2) . .
C2 C3 H3 126.5 . .
N2 C3 H3 126.5 . .
N2 C4 C5 112.6(2) . .
N2 C4 H5A 109.1 . .
C5 C4 H5A 109.1 . .
N2 C4 H5B 109.1 . .
C5 C4 H5B 109.1 . .
H5A C4 H5B 107.8 . .
C6 C5 C10 118.9(3) . .
C6 C5 C4 119.7(3) . .
C10 C5 C4 121.4(2) . .
C7 C6 C5 122.0(3) . .
C7 C6 H10 119.0 . .
C5 C6 H10 119.0 . .
C8 C7 C6 118.5(3) . .
C8 C7 H12 120.7 . .
C6 C7 H12 120.7 . .
C9 C8 C7 121.0(3) . .
C9 C8 H17 119.5 . .
C7 C8 H17 119.5 . .
C8 C9 C10 121.2(3) . .
C8 C9 H15 119.4 . .
C10 C9 H15 119.4 . .
N3 C10 C9 120.8(3) . .
N3 C10 C5 120.8(3) . .
C9 C10 C5 118.3(3) . .
N3 C11 H19A 109.5 . .
N3 C11 H19B 109.5 . .
H19A C11 H19B 109.5 . .
N3 C11 H19C 109.5 . .
H19A C11 H19C 109.5 . .
H19B C11 H19C 109.5 . .
C13 C12 C17 121.6(2) . .
C13 C12 N1 119.4(2) . .
C17 C12 N1 118.9(2) . .
C12 C13 C14 117.8(2) . .
C12 C13 C18 122.0(2) . .
C14 C13 C18 120.2(2) . .
C15 C14 C13 122.1(3) . .
C15 C14 H9 119.0 . .
C13 C14 H9 119.0 . .
C14 C15 C16 118.2(3) . .
C14 C15 C19 121.2(3) . .
C16 C15 C19 120.6(3) . .
C15 C16 C17 122.1(3) . .
C15 C16 H16 118.9 . .
C17 C16 H16 118.9 . .
C16 C17 C12 117.9(2) . .
C16 C17 C20 120.4(3) . .
C12 C17 C20 121.6(2) . .
C13 C18 H18A 109.5 . .
C13 C18 H18B 109.5 . .
H18A C18 H18B 109.5 . .
C13 C18 H18C 109.5 . .
H18A C18 H18C 109.5 . .
H18B C18 H18C 109.5 . .
C15 C19 H20A 109.5 . .
C15 C19 H20B 109.5 . .
H20A C19 H20B 109.5 . .
C15 C19 H20C 109.5 . .
H20A C19 H20C 109.5 . .
H20B C19 H20C 109.5 . .
C17 C20 H11A 109.5 . .
C17 C20 H11B 109.5 . .
H11A C20 H11B 109.5 . .
C17 C20 H11C 109.5 . .
H11A C20 H11C 109.5 . .
H11B C20 H11C 109.5 . .
C1 N1 C2 110.6(2) . .
C1 N1 C12 123.44(19) . .
C2 N1 C12 125.9(2) . .
C1 N2 C3 111.0(2) . .
C1 N2 C4 124.0(2) . .
C3 N2 C4 125.0(2) . .
C10 N3 C11 123.9(3) . .
C10 N3 H1 117.1(18) . .
C11 N3 H1 119.0(18) . .

loop_
_geom_bond_atom_site_label_1
_geom_bond_atom_site_label_2
_geom_bond_distance
_geom_bond_site_symmetry_2
Ni1 C1 1.909(2) .
Ni1 C1 1.909(2) 3_566
Ni1 Br1 2.3274(7) 3_566
Ni1 Br1 2.3274(7) .
C1 N1 1.350(3) .
C1 N2 1.351(3) .
C2 C3 1.329(4) .
C2 N1 1.383(3) .
C2 H2 0.9300 .
C3 N2 1.375(3) .
C3 H3 0.9300 .
C4 N2 1.481(3) .
C4 C5 1.498(4) .
C4 H5A 0.9700 .
C4 H5B 0.9700 .
C5 C6 1.383(3) .
C5 C10 1.404(4) .
C6 C7 1.380(4) .
C6 H10 0.9300 .
C7 C8 1.371(4) .
C7 H12 0.9300 .
C8 C9 1.367(4) .
C8 H17 0.9300 .
C9 C10 1.393(4) .
C9 H15 0.9300 .
C10 N3 1.366(4) .
C11 N3 1.437(4) .
C11 H19A 0.9600 .
C11 H19B 0.9600 .
C11 H19C 0.9600 .
C12 C13 1.386(3) .
C12 C17 1.390(3) .
C12 N1 1.449(3) .
C13 C14 1.389(4) .
C13 C18 1.499(4) .
C14 C15 1.377(4) .
C14 H9 0.9300 .
C15 C16 1.379(4) .
C15 C19 1.524(4) .
C16 C17 1.382(4) .
C16 H16 0.9300 .
C17 C20 1.518(4) .
C18 H18A 0.9600 .
C18 H18B 0.9600 .
C18 H18C 0.9600 .
C19 H20A 0.9600 .
C19 H20B 0.9600 .
C19 H20C 0.9600 .
C20 H11A 0.9600 .
C20 H11B 0.9600 .
C20 H11C 0.9600 .
N3 H1 0.85(3) .
